data_7122308
loop_
_publ_author_name
'Chen, Wen-Bin'
'Chen, Yan-Cong'
'Huang, Guo-Zhang'
'Liu, Jun-Liang'
'Jia, Jian-Hua'
'Tong, Ming-Liang'

_publ_section_title
;
 Cyclic OFF/Part/ON switching of single-molecule magnet behaviours via
 multistep single-crystal-to-single-crystal transformation between
 discrete Fe(ii)-Dy(iii) complexes.
;
_journal_issue 77
_journal_name_full 'Chemical communications (Cambridge, England)'
_journal_page_first 10886
_journal_page_last 10889
_journal_paper_doi 10.1039/c8cc04989k
_journal_volume 54
_journal_year 2018
_chemical_formula_moiety 'C29 H33 Dy Fe N9 O6 S, C N S, 2(O)'
_chemical_formula_sum 'C30 H37 Dy Fe N10 O8 S2'
_chemical_formula_weight 948.16
_space_group_crystal_system triclinic
_space_group_IT_number 2
_space_group_name_Hall '-P 1'
_space_group_name_H-M_alt 'P -1'
_symmetry_space_group_name_Hall '-P 1'
_symmetry_space_group_name_H-M 'P -1'
_atom_sites_solution_hydrogens mixed
_atom_sites_solution_primary dual
_audit_creation_date 2018-06-19
_audit_creation_method
;
Olex2 1.2
(compiled 2018.05.29 svn.r3508 for OlexSys, GUI svn.r5506)
;
_audit_update_record
;
2018-06-25 deposited with the CCDC.
2018-09-04 downloaded from the CCDC.
;
_cell_angle_alpha 111.4050(10)
_cell_angle_beta 112.6130(10)
_cell_angle_gamma 98.3890(10)
_cell_formula_units_Z 2
_cell_length_a 12.5138(5)
_cell_length_b 13.4439(6)
_cell_length_c 13.7508(6)
_cell_measurement_reflns_used 9583
_cell_measurement_temperature 120(2)
_cell_measurement_theta_max 28.265
_cell_measurement_theta_min 2.817
_cell_volume 1874.72(14)
_computing_cell_refinement 'SAINT v8.37A (Bruker, 2015)'
_computing_data_reduction 'SAINT v8.37A (Bruker, 2015)'
_computing_molecular_graphics 'Olex2 (Dolomanov et al., 2009)'
_computing_publication_material 'Olex2 (Dolomanov et al., 2009)'
_computing_structure_refinement 'ShelXL (Sheldrick, 2015)'
_computing_structure_solution 'ShelXT (Sheldrick, 2015)'
_diffrn_ambient_temperature 120.0
_diffrn_measured_fraction_theta_full 0.998
_diffrn_measured_fraction_theta_max 0.998
_diffrn_measurement_device_type 'Bruker APEX-II CCD'
_diffrn_measurement_method '\f and \w scans'
_diffrn_radiation_type MoK\a
_diffrn_radiation_wavelength 0.71073
_diffrn_reflns_av_R_equivalents 0.0286
_diffrn_reflns_av_unetI/netI 0.0225
_diffrn_reflns_Laue_measured_fraction_full 0.998
_diffrn_reflns_Laue_measured_fraction_max 0.998
_diffrn_reflns_limit_h_max 14
_diffrn_reflns_limit_h_min -15
_diffrn_reflns_limit_k_max 17
_diffrn_reflns_limit_k_min -17
_diffrn_reflns_limit_l_max 17
_diffrn_reflns_limit_l_min -16
_diffrn_reflns_number 42169
_diffrn_reflns_point_group_measured_fraction_full 0.998
_diffrn_reflns_point_group_measured_fraction_max 0.998
_diffrn_reflns_theta_full 26.000
_diffrn_reflns_theta_max 26.998
_diffrn_reflns_theta_min 2.937
_diffrn_standards_number 0
_exptl_absorpt_coefficient_mu 2.537
_exptl_absorpt_correction_T_max 0.7457
_exptl_absorpt_correction_T_min 0.6822
_exptl_absorpt_correction_type multi-scan
_exptl_absorpt_process_details
'SADABS-2014/5 (Bruker,2014/5) was used for absorption correction. wR2(int) was 0.0603 before and 0.0441 after correction. The Ratio of minimum to maximum transmission is 0.9148. The \l/2 correction factor is Not present.'
_exptl_crystal_colour red
_exptl_crystal_colour_primary red
_exptl_crystal_density_diffrn 1.680
_exptl_crystal_description block
_exptl_crystal_F_000 950
_exptl_crystal_size_max 0.167
_exptl_crystal_size_mid 0.12
_exptl_crystal_size_min 0.109
_refine_diff_density_max 2.984
_refine_diff_density_min -2.418
_refine_diff_density_rms 0.149
_refine_ls_extinction_method none
_refine_ls_goodness_of_fit_ref 1.140
_refine_ls_hydrogen_treatment constr
_refine_ls_matrix_type full
_refine_ls_number_parameters 484
_refine_ls_number_reflns 8156
_refine_ls_number_restraints 12
_refine_ls_restrained_S_all 1.146
_refine_ls_R_factor_all 0.0420
_refine_ls_R_factor_gt 0.0376
_refine_ls_shift/su_max 0.001
_refine_ls_shift/su_mean 0.000
_refine_ls_structure_factor_coef Fsqd
_refine_ls_weighting_details 'w=1/[\s^2^(Fo^2^)+(0.0457P)^2^+10.2788P] where P=(Fo^2^+2Fc^2^)/3'
_refine_ls_weighting_scheme calc
_refine_ls_wR_factor_gt 0.1022
_refine_ls_wR_factor_ref 0.1046
_reflns_Friedel_coverage 0.000
_reflns_number_gt 7529
_reflns_number_total 8156
_reflns_threshold_expression 'I > 2\s(I)'
_cod_data_source_file c8cc04989k2.cif
_cod_data_source_block a
_cod_depositor_comments 'Adding full bibliography for 7122308--7122310.cif.'
_cod_database_code 7122308
_shelx_shelxl_version_number 2018/1
_shelx_space_group_comment
;
The symmetry employed for this shelxl refinement is uniquely defined
by the following loop, which should always be used as a source of
symmetry information in preference to the above space-group names.
They are only intended as comments.
;
_shelx_estimated_absorpt_t_max 0.770
_shelx_estimated_absorpt_t_min 0.677
_olex2_refinement_description
;
1. Fixed Uiso
 At 1.2 times of:
  All C(H) groups, {H1WA,H1WB} of O1W
 At 1.5 times of:
  All C(H,H,H) groups, {H2WA,H2WB} of O2W, All O(H) groups
2. Shared sites
{S2, O4W}
{N10, O3W}
{S3, O6W}
{N11, O5W}
3. Uiso/Uaniso restraints and constraints
Uanis(O6W) \\sim Ueq, Uanis(S3) \\sim Ueq: with sigma of 0.001 and sigma for
terminal atoms of 0.002
Uanis(S2) = Uanis(O4W)
Uanis(N10) = Uanis(O3W)
Uanis(S3) = Uanis(O6W)
Uanis(N11) = Uanis(O5W)
4. Others
 Fixed Sof: S2(0.5) N10(0.5) C30(0.5) S3(0.5) N11(0.5) C31(0.5) O3W(0.5)
 O4W(0.5) O5W(0.5) O6W(0.5)
5.a Riding coordinates:
 O1W(H1WA,H1WB)
5.b Rotating group:
 O2W(H2WA,H2WB)
5.c Aromatic/amide H refined with riding coordinates:
 C1(H1), C2(H2), C3(H3), C4(H4A), C8(H8), C9(H9), C10(H10), C11(H11), C15(H15),
  C16(H16), C17(H17), C18(H18), C22(H22), C23(H23), C24(H24), C25(H25)
5.d Idealised Me refined as rotating group:
 C7(H7A,H7B,H7C), C14(H14A,H14B,H14C), C21(H21A,H21B,H21C), C28(H28A,H28B,H28C)
5.e Idealised tetrahedral OH refined as rotating group:
 O4(H4)
;
_olex2_submission_special_instructions 'No special instructions were received'

loop_
_space_group_symop_operation_xyz
'x, y, z'
'-x, -y, -z'

loop_
_atom_site_label
_atom_site_type_symbol
_atom_site_fract_x
_atom_site_fract_y
_atom_site_fract_z
_atom_site_U_iso_or_equiv
_atom_site_adp_type
_atom_site_occupancy
_atom_site_site_symmetry_order
_atom_site_calc_flag
_atom_site_refinement_flags_posn
_atom_site_refinement_flags_adp
_atom_site_refinement_flags_occupancy
_atom_site_disorder_assembly
_atom_site_disorder_group
Dy1 Dy 0.36682(2) 0.49771(2) 0.25307(2) 0.01324(7) Uani 1 1 d . . . . .
Fe1 Fe 0.66219(5) 0.74184(5) 0.41001(5) 0.01324(13) Uani 1 1 d . . . . .
S1 S 0.09974(12) 0.66710(13) 0.43524(12) 0.0305(3) Uani 1 1 d . . . . .
O1 O 0.5476(3) 0.5065(3) 0.2362(3) 0.0166(6) Uani 1 1 d . . . . .
O3 O 0.4061(3) 0.6696(3) 0.2496(3) 0.0158(6) Uani 1 1 d . . . . .
O2 O 0.5128(3) 0.5949(3) 0.4522(3) 0.0175(6) Uani 1 1 d . . . . .
O4 O 0.4131(3) 0.4844(3) 0.0226(3) 0.0271(8) Uani 1 1 d . . . . .
H4 H 0.479367 0.493344 0.078374 0.041 Uiso 1 1 calc GR . . . .
O1W O 0.3121(3) 0.3958(3) 0.3485(3) 0.0250(7) Uani 1 1 d . . . . .
H1WA H 0.375032 0.409162 0.411414 0.030 Uiso 1 1 d R . . . .
H1WB H 0.283432 0.324932 0.302394 0.030 Uiso 1 1 d R . . . .
O2W O 0.3573(4) 0.3053(3) 0.1521(4) 0.0342(9) Uani 1 1 d . . . . .
H2WA H 0.306869 0.254913 0.165167 0.051 Uiso 1 1 d GR . . . .
H2WB H 0.437266 0.293484 0.180239 0.051 Uiso 1 1 d GR . . . .
N1 N 0.8144(3) 0.7463(3) 0.5313(3) 0.0163(7) Uani 1 1 d . . . . .
N2 N 0.6503(3) 0.5871(3) 0.3346(3) 0.0141(7) Uani 1 1 d . . . . .
N3 N 0.7442(3) 0.7938(3) 0.3317(4) 0.0196(8) Uani 1 1 d . . . . .
N4 N 0.5200(3) 0.7195(3) 0.2732(3) 0.0151(7) Uani 1 1 d . . . . .
N5 N 0.6674(4) 0.8946(3) 0.5062(4) 0.0215(8) Uani 1 1 d . . . . .
N6 N 0.5666(3) 0.7037(3) 0.4797(3) 0.0151(7) Uani 1 1 d . . . . .
N7 N 0.1408(3) 0.4013(3) 0.0907(3) 0.0191(8) Uani 1 1 d . . . . .
N8 N 0.3174(4) 0.4567(3) 0.0454(3) 0.0196(8) Uani 1 1 d . . . . .
N9 N 0.2445(4) 0.5935(3) 0.3299(4) 0.0208(8) Uani 1 1 d . . . . .
C1 C 0.8960(5) 0.8338(4) 0.6367(5) 0.0264(11) Uani 1 1 d . . . . .
H1 H 0.881701 0.904198 0.658977 0.032 Uiso 1 1 calc R . . . .
C2 C 1.0010(5) 0.8256(5) 0.7147(5) 0.0333(12) Uani 1 1 d . . . . .
H2 H 1.057538 0.889496 0.788482 0.040 Uiso 1 1 calc R . . . .
C3 C 1.0218(5) 0.7230(5) 0.6834(5) 0.0266(11) Uani 1 1 d . . . . .
H3 H 1.092976 0.715561 0.735372 0.032 Uiso 1 1 calc R . . . .
C4 C 0.9383(4) 0.6320(4) 0.5761(4) 0.0194(9) Uani 1 1 d . . . . .
H4A H 0.950354 0.560591 0.553909 0.023 Uiso 1 1 calc R . . . .
C5 C 0.8358(4) 0.6452(4) 0.5000(4) 0.0150(8) Uani 1 1 d . . . . .
C6 C 0.7396(4) 0.5545(4) 0.3857(4) 0.0159(8) Uani 1 1 d . . . . .
C7 C 0.7415(5) 0.4364(4) 0.3369(5) 0.0255(10) Uani 1 1 d . . . . .
H7A H 0.740671 0.405111 0.390928 0.038 Uiso 1 1 calc GR . . . .
H7B H 0.815986 0.436565 0.328864 0.038 Uiso 1 1 calc GR . . . .
H7C H 0.669093 0.389766 0.258952 0.038 Uiso 1 1 calc GR . . . .
C8 C 0.8655(4) 0.8294(5) 0.3660(5) 0.0263(11) Uani 1 1 d . . . . .
H8 H 0.922043 0.830630 0.436757 0.032 Uiso 1 1 calc R . . . .
C9 C 0.9103(5) 0.8639(5) 0.3020(6) 0.0358(13) Uani 1 1 d . . . . .
H9 H 0.996079 0.887317 0.327963 0.043 Uiso 1 1 calc R . . . .
C10 C 0.8294(5) 0.8642(5) 0.1999(6) 0.0374(14) Uani 1 1 d . . . . .
H10 H 0.858676 0.887262 0.154578 0.045 Uiso 1 1 calc R . . . .
C11 C 0.7053(5) 0.8305(5) 0.1646(5) 0.0326(12) Uani 1 1 d . . . . .
H11 H 0.648320 0.831355 0.095411 0.039 Uiso 1 1 calc R . . . .
C12 C 0.6647(4) 0.7953(4) 0.2318(5) 0.0225(10) Uani 1 1 d . . . . .
C13 C 0.5357(4) 0.7524(4) 0.1995(4) 0.0199(9) Uani 1 1 d . . . . .
C14 C 0.4328(5) 0.7430(5) 0.0903(5) 0.0324(12) Uani 1 1 d . . . . .
H14A H 0.354195 0.701927 0.079261 0.049 Uiso 1 1 calc GR . . . .
H14B H 0.442969 0.701807 0.020965 0.049 Uiso 1 1 calc GR . . . .
H14C H 0.434045 0.818971 0.099422 0.049 Uiso 1 1 calc GR . . . .
C15 C 0.7180(5) 0.9935(4) 0.5120(5) 0.0292(12) Uani 1 1 d . . . . .
H15 H 0.760609 0.993781 0.467849 0.035 Uiso 1 1 calc R . . . .
C16 C 0.7101(5) 1.0948(4) 0.5801(6) 0.0402(16) Uani 1 1 d . . . . .
H16 H 0.747270 1.163236 0.582603 0.048 Uiso 1 1 calc R . . . .
C17 C 0.6483(5) 1.0957(5) 0.6439(6) 0.0426(17) Uani 1 1 d . . . . .
H17 H 0.640804 1.164358 0.689691 0.051 Uiso 1 1 calc R . . . .
C18 C 0.5968(5) 0.9953(5) 0.6408(5) 0.0348(13) Uani 1 1 d . . . . .
H18 H 0.555096 0.994340 0.685557 0.042 Uiso 1 1 calc R . . . .
C19 C 0.6074(4) 0.8956(4) 0.5709(4) 0.0232(10) Uani 1 1 d . . . . .
C20 C 0.5510(4) 0.7851(4) 0.5554(4) 0.0205(9) Uani 1 1 d . . . . .
C21 C 0.4783(5) 0.7663(5) 0.6154(5) 0.0301(12) Uani 1 1 d . . . . .
H21A H 0.448202 0.685221 0.591347 0.045 Uiso 1 1 calc GR . . . .
H21B H 0.408469 0.793356 0.592496 0.045 Uiso 1 1 calc GR . . . .
H21C H 0.530618 0.807968 0.701664 0.045 Uiso 1 1 calc GR . . . .
C22 C 0.0512(4) 0.3672(5) 0.1138(5) 0.0256(10) Uani 1 1 d . . . . .
H22 H 0.073335 0.368482 0.188611 0.031 Uiso 1 1 calc R . . . .
C23 C -0.0725(5) 0.3301(5) 0.0330(5) 0.0358(13) Uani 1 1 d . . . . .
H23 H -0.133688 0.305302 0.051680 0.043 Uiso 1 1 calc R . . . .
C24 C -0.1049(5) 0.3300(6) -0.0754(5) 0.0378(14) Uani 1 1 d . . . . .
H24 H -0.188911 0.308031 -0.130890 0.045 Uiso 1 1 calc R . . . .
C25 C -0.0133(5) 0.3623(5) -0.1021(5) 0.0291(11) Uani 1 1 d . . . . .
H25 H -0.033522 0.360633 -0.176877 0.035 Uiso 1 1 calc R . . . .
C26 C 0.1088(4) 0.3973(4) -0.0168(4) 0.0202(9) Uani 1 1 d . . . . .
C27 C 0.2108(4) 0.4321(4) -0.0393(4) 0.0192(9) Uani 1 1 d . . . . .
C28 C 0.1909(5) 0.4381(5) -0.1512(4) 0.0307(12) Uani 1 1 d . . . . .
H28A H 0.187221 0.513080 -0.142329 0.046 Uiso 1 1 calc GR . . . .
H28B H 0.113522 0.379838 -0.217464 0.046 Uiso 1 1 calc GR . . . .
H28C H 0.258886 0.425396 -0.167227 0.046 Uiso 1 1 calc GR . . . .
C29 C 0.1844(4) 0.6235(4) 0.3739(4) 0.0198(9) Uani 1 1 d . . . . .
S2 S 0.0926(4) -0.0698(3) 0.0903(4) 0.0866(12) Uani 0.5 1 d . . P A 1
N10 N 0.1842(6) 0.1522(5) 0.1511(8) 0.075(2) Uani 0.5 1 d . . P A 1
C30 C 0.1555(10) 0.0579(10) 0.1298(10) 0.041(3) Uani 0.5 1 d . . P A 1
S3 S 0.6840(5) 0.0838(5) 0.0601(5) 0.1078(15) Uani 0.5 1 d . U P B 1
N11 N 0.4905(5) 0.1673(5) 0.0976(5) 0.0487(13) Uani 0.5 1 d . . P B 1
C31 C 0.5687(15) 0.1330(12) 0.0897(13) 0.051(3) Uani 0.5 1 d . . P B 1
O3W O 0.1842(6) 0.1522(5) 0.1511(8) 0.075(2) Uani 0.5 1 d . . P C 2
O4W O 0.0926(4) -0.0698(3) 0.0903(4) 0.0866(12) Uani 0.5 1 d . . P D 2
O5W O 0.4905(5) 0.1673(5) 0.0976(5) 0.0487(13) Uani 0.5 1 d . . P E 2
O6W O 0.6840(5) 0.0838(5) 0.0601(5) 0.1078(15) Uani 0.5 1 d . U P F 2

loop_
_atom_site_aniso_label
_atom_site_aniso_U_11
_atom_site_aniso_U_22
_atom_site_aniso_U_33
_atom_site_aniso_U_23
_atom_site_aniso_U_13
_atom_site_aniso_U_12
Dy1 0.01116(11) 0.01505(11) 0.01504(11) 0.00815(8) 0.00644(8) 0.00450(8)
Fe1 0.0112(3) 0.0131(3) 0.0169(3) 0.0085(2) 0.0063(2) 0.0048(2)
S1 0.0277(6) 0.0520(8) 0.0325(7) 0.0265(6) 0.0229(6) 0.0249(6)
O1 0.0109(14) 0.0168(15) 0.0169(15) 0.0054(13) 0.0044(12) 0.0037(12)
O3 0.0113(14) 0.0181(15) 0.0216(16) 0.0112(13) 0.0091(12) 0.0050(12)
O2 0.0161(15) 0.0183(16) 0.0192(16) 0.0117(13) 0.0077(13) 0.0028(12)
O4 0.0151(16) 0.047(2) 0.0210(17) 0.0145(17) 0.0127(14) 0.0078(16)
O1W 0.0199(17) 0.0266(18) 0.0276(18) 0.0190(16) 0.0061(14) 0.0026(14)
O2W 0.030(2) 0.0220(19) 0.047(2) 0.0132(18) 0.0173(18) 0.0097(16)
N1 0.0143(17) 0.0155(18) 0.0197(18) 0.0090(15) 0.0078(15) 0.0048(14)
N2 0.0119(17) 0.0152(18) 0.0150(17) 0.0065(15) 0.0071(14) 0.0040(14)
N3 0.0145(18) 0.023(2) 0.027(2) 0.0160(17) 0.0114(16) 0.0073(15)
N4 0.0121(17) 0.0152(18) 0.0206(18) 0.0098(15) 0.0087(15) 0.0046(14)
N5 0.0162(19) 0.0170(19) 0.025(2) 0.0090(17) 0.0044(16) 0.0065(15)
N6 0.0125(17) 0.0177(18) 0.0129(17) 0.0072(15) 0.0038(14) 0.0051(14)
N7 0.0131(18) 0.021(2) 0.0207(19) 0.0080(16) 0.0082(15) 0.0045(15)
N8 0.0164(18) 0.026(2) 0.0200(19) 0.0107(17) 0.0124(16) 0.0071(16)
N9 0.0187(19) 0.024(2) 0.0209(19) 0.0100(17) 0.0106(17) 0.0071(16)
C1 0.020(2) 0.021(2) 0.027(3) 0.008(2) 0.003(2) 0.0076(19)
C2 0.024(3) 0.030(3) 0.027(3) 0.006(2) 0.001(2) 0.008(2)
C3 0.018(2) 0.034(3) 0.024(2) 0.014(2) 0.005(2) 0.013(2)
C4 0.015(2) 0.025(2) 0.024(2) 0.014(2) 0.0108(19) 0.0107(18)
C5 0.015(2) 0.019(2) 0.018(2) 0.0121(18) 0.0109(17) 0.0077(17)
C6 0.013(2) 0.018(2) 0.020(2) 0.0100(18) 0.0090(17) 0.0079(17)
C7 0.024(2) 0.019(2) 0.026(3) 0.007(2) 0.007(2) 0.012(2)
C8 0.016(2) 0.032(3) 0.034(3) 0.020(2) 0.010(2) 0.006(2)
C9 0.018(2) 0.046(3) 0.051(4) 0.031(3) 0.017(2) 0.005(2)
C10 0.030(3) 0.047(4) 0.046(3) 0.032(3) 0.022(3) 0.006(3)
C11 0.026(3) 0.046(3) 0.036(3) 0.032(3) 0.014(2) 0.008(2)
C12 0.019(2) 0.027(2) 0.029(3) 0.019(2) 0.012(2) 0.0063(19)
C13 0.016(2) 0.027(2) 0.026(2) 0.019(2) 0.0106(19) 0.0096(19)
C14 0.021(2) 0.053(4) 0.034(3) 0.032(3) 0.011(2) 0.012(2)
C15 0.020(2) 0.017(2) 0.038(3) 0.013(2) 0.003(2) 0.0034(19)
C16 0.026(3) 0.013(2) 0.048(4) 0.006(2) -0.005(3) 0.004(2)
C17 0.027(3) 0.020(3) 0.045(4) -0.004(2) 0.000(3) 0.015(2)
C18 0.024(3) 0.031(3) 0.029(3) -0.001(2) 0.005(2) 0.015(2)
C19 0.015(2) 0.024(2) 0.020(2) 0.006(2) 0.0012(18) 0.0110(19)
C20 0.018(2) 0.026(2) 0.015(2) 0.0073(19) 0.0058(18) 0.0111(19)
C21 0.026(3) 0.047(3) 0.021(2) 0.013(2) 0.014(2) 0.018(2)
C22 0.019(2) 0.032(3) 0.022(2) 0.010(2) 0.012(2) 0.002(2)
C23 0.016(2) 0.047(3) 0.030(3) 0.008(3) 0.011(2) -0.001(2)
C24 0.013(2) 0.057(4) 0.025(3) 0.008(3) 0.005(2) 0.006(2)
C25 0.019(2) 0.042(3) 0.018(2) 0.009(2) 0.005(2) 0.009(2)
C26 0.015(2) 0.024(2) 0.020(2) 0.0073(19) 0.0083(18) 0.0086(18)
C27 0.018(2) 0.022(2) 0.016(2) 0.0054(18) 0.0088(18) 0.0083(18)
C28 0.026(3) 0.048(3) 0.017(2) 0.014(2) 0.010(2) 0.014(2)
C29 0.019(2) 0.027(2) 0.022(2) 0.016(2) 0.0106(19) 0.0103(19)
S2 0.087(3) 0.0412(17) 0.095(3) 0.0282(18) 0.020(2) -0.0011(16)
N10 0.072(4) 0.049(4) 0.126(6) 0.048(4) 0.062(5) 0.017(3)
C30 0.024(5) 0.040(7) 0.029(6) 0.026(5) -0.014(4) -0.021(5)
S3 0.1033(19) 0.1042(18) 0.1118(19) 0.0564(14) 0.0419(13) 0.0327(13)
N11 0.058(3) 0.057(3) 0.041(3) 0.024(3) 0.029(3) 0.024(3)
C31 0.055(9) 0.036(7) 0.049(8) 0.017(6) 0.017(7) 0.010(6)
O3W 0.072(4) 0.049(4) 0.126(6) 0.048(4) 0.062(5) 0.017(3)
O4W 0.087(3) 0.0412(17) 0.095(3) 0.0282(18) 0.020(2) -0.0011(16)
O5W 0.058(3) 0.057(3) 0.041(3) 0.024(3) 0.029(3) 0.024(3)
O6W 0.1033(19) 0.1042(18) 0.1118(19) 0.0564(14) 0.0419(13) 0.0327(13)

loop_
_atom_type_symbol
_atom_type_description
_atom_type_scat_dispersion_real
_atom_type_scat_dispersion_imag
_atom_type_scat_source
C C 0.0033 0.0016 'International Tables Vol C Tables 4.2.6.8 and 6.1.1.4'
H H 0.0000 0.0000 'International Tables Vol C Tables 4.2.6.8 and 6.1.1.4'
Dy Dy -0.1892 4.4098 'International Tables Vol C Tables 4.2.6.8 and 6.1.1.4'
Fe Fe 0.3463 0.8444 'International Tables Vol C Tables 4.2.6.8 and 6.1.1.4'
N N 0.0061 0.0033 'International Tables Vol C Tables 4.2.6.8 and 6.1.1.4'
O O 0.0106 0.0060 'International Tables Vol C Tables 4.2.6.8 and 6.1.1.4'
S S 0.1246 0.1234 'International Tables Vol C Tables 4.2.6.8 and 6.1.1.4'

loop_
_geom_angle_atom_site_label_1
_geom_angle_atom_site_label_2
_geom_angle_atom_site_label_3
_geom_angle
O1 Dy1 O1W 121.12(11)
O1 Dy1 O2W 73.16(12)
O1 Dy1 N7 129.87(11)
O1 Dy1 N8 71.15(12)
O1 Dy1 N9 149.61(12)
O3 Dy1 O1 80.39(11)
O3 Dy1 O2 86.74(11)
O3 Dy1 O1W 146.18(12)
O3 Dy1 O2W 141.51(13)
O3 Dy1 N7 99.67(12)
O3 Dy1 N8 72.55(12)
O3 Dy1 N9 74.55(12)
O2 Dy1 O1 79.84(11)
O2 Dy1 O1W 73.46(11)
O2 Dy1 O2W 114.75(13)
O2 Dy1 N7 150.17(12)
O2 Dy1 N8 146.55(12)
O2 Dy1 N9 81.82(12)
O1W Dy1 N7 86.02(12)
O1W Dy1 N8 136.35(13)
O1W Dy1 N9 75.68(13)
O2W Dy1 O1W 72.31(14)
O2W Dy1 N7 77.68(13)
O2W Dy1 N8 72.70(14)
O2W Dy1 N9 136.98(14)
N8 Dy1 N7 61.59(12)
N9 Dy1 N7 72.10(13)
N9 Dy1 N8 115.93(13)
N1 Fe1 N3 94.06(16)
N1 Fe1 N5 96.03(16)
N2 Fe1 N1 81.03(16)
N2 Fe1 N3 95.62(16)
N2 Fe1 N4 91.02(16)
N2 Fe1 N5 170.21(17)
N2 Fe1 N6 90.20(16)
N4 Fe1 N1 170.28(16)
N4 Fe1 N3 81.09(16)
N4 Fe1 N5 92.72(16)
N4 Fe1 N6 92.53(15)
N5 Fe1 N3 93.90(18)
N6 Fe1 N1 93.08(15)
N6 Fe1 N3 171.42(16)
N6 Fe1 N5 80.60(17)
N2 O1 Dy1 114.3(2)
N4 O3 Dy1 117.1(2)
N6 O2 Dy1 109.2(2)
N8 O4 H4 109.5
Dy1 O1W H1WA 110.1
Dy1 O1W H1WB 110.2
H1WA O1W H1WB 108.5
Dy1 O2W H2WA 110.7
Dy1 O2W H2WB 114.1
H2WA O2W H2WB 104.5
C1 N1 Fe1 128.4(3)
C1 N1 C5 118.3(4)
C5 N1 Fe1 113.4(3)
O1 N2 Fe1 122.9(3)
C6 N2 Fe1 118.8(3)
C6 N2 O1 117.9(4)
C8 N3 Fe1 128.7(3)
C8 N3 C12 118.0(4)
C12 N3 Fe1 113.3(3)
O3 N4 Fe1 122.1(3)
C13 N4 Fe1 118.4(3)
C13 N4 O3 119.5(4)
C15 N5 Fe1 128.4(4)
C15 N5 C19 118.2(5)
C19 N5 Fe1 113.4(3)
O2 N6 Fe1 122.6(3)
C20 N6 Fe1 118.9(3)
C20 N6 O2 118.5(4)
C22 N7 Dy1 121.7(3)
C22 N7 C26 118.3(4)
C26 N7 Dy1 119.5(3)
O4 N8 Dy1 118.5(3)
C27 N8 Dy1 125.9(3)
C27 N8 O4 114.3(4)
C29 N9 Dy1 166.8(4)
N1 C1 H1 118.7
N1 C1 C2 122.6(5)
C2 C1 H1 118.7
C1 C2 H2 120.5
C3 C2 C1 119.0(5)
C3 C2 H2 120.5
C2 C3 H3 120.4
C4 C3 C2 119.1(5)
C4 C3 H3 120.4
C3 C4 H4A 120.2
C3 C4 C5 119.6(4)
C5 C4 H4A 120.2
N1 C5 C4 121.4(4)
N1 C5 C6 114.0(4)
C4 C5 C6 124.5(4)
N2 C6 C5 112.6(4)
N2 C6 C7 124.3(4)
C5 C6 C7 123.0(4)
C6 C7 H7A 109.5
C6 C7 H7B 109.5
C6 C7 H7C 109.5
H7A C7 H7B 109.5
H7A C7 H7C 109.5
H7B C7 H7C 109.5
N3 C8 H8 118.8
N3 C8 C9 122.5(5)
C9 C8 H8 118.8
C8 C9 H9 120.3
C8 C9 C10 119.4(5)
C10 C9 H9 120.3
C9 C10 H10 120.4
C11 C10 C9 119.1(5)
C11 C10 H10 120.4
C10 C11 H11 120.4
C10 C11 C12 119.2(5)
C12 C11 H11 120.4
N3 C12 C11 121.8(4)
N3 C12 C13 114.3(4)
C11 C12 C13 123.9(5)
N4 C13 C12 112.7(4)
N4 C13 C14 124.2(4)
C12 C13 C14 123.0(4)
C13 C14 H14A 109.5
C13 C14 H14B 109.5
C13 C14 H14C 109.5
H14A C14 H14B 109.5
H14A C14 H14C 109.5
H14B C14 H14C 109.5
N5 C15 H15 118.9
N5 C15 C16 122.3(6)
C16 C15 H15 118.9
C15 C16 H16 120.2
C17 C16 C15 119.6(6)
C17 C16 H16 120.2
C16 C17 H17 120.4
C16 C17 C18 119.2(5)
C18 C17 H17 120.4
C17 C18 H18 120.6
C17 C18 C19 118.9(6)
C19 C18 H18 120.6
N5 C19 C18 121.8(5)
N5 C19 C20 114.6(4)
C18 C19 C20 123.5(5)
N6 C20 C19 112.5(4)
N6 C20 C21 124.0(5)
C19 C20 C21 123.5(4)
C20 C21 H21A 109.5
C20 C21 H21B 109.5
C20 C21 H21C 109.5
H21A C21 H21B 109.5
H21A C21 H21C 109.5
H21B C21 H21C 109.5
N7 C22 H22 118.6
N7 C22 C23 122.8(5)
C23 C22 H22 118.6
C22 C23 H23 120.7
C24 C23 C22 118.6(5)
C24 C23 H23 120.7
C23 C24 H24 120.3
C23 C24 C25 119.4(5)
C25 C24 H24 120.3
C24 C25 H25 120.8
C24 C25 C26 118.5(5)
C26 C25 H25 120.8
N7 C26 C25 122.3(4)
N7 C26 C27 116.2(4)
C25 C26 C27 121.5(4)
N8 C27 C26 114.0(4)
N8 C27 C28 123.2(4)
C26 C27 C28 122.8(4)
C27 C28 H28A 109.5
C27 C28 H28B 109.5
C27 C28 H28C 109.5
H28A C28 H28B 109.5
H28A C28 H28C 109.5
H28B C28 H28C 109.5
N9 C29 S1 179.1(4)
N10 C30 S2 169.8(11)
N11 C31 S3 172.1(13)

loop_
_geom_bond_atom_site_label_1
_geom_bond_atom_site_label_2
_geom_bond_distance
Dy1 O1 2.352(3)
Dy1 O3 2.313(3)
Dy1 O2 2.321(3)
Dy1 O1W 2.408(3)
Dy1 O2W 2.407(4)
Dy1 N7 2.574(4)
Dy1 N8 2.497(4)
Dy1 N9 2.438(4)
Fe1 N1 1.965(4)
Fe1 N2 1.908(4)
Fe1 N3 1.972(4)
Fe1 N4 1.911(4)
Fe1 N5 1.970(4)
Fe1 N6 1.916(4)
S1 C29 1.639(5)
O1 N2 1.357(5)
O3 N4 1.340(5)
O2 N6 1.361(5)
O4 H4 0.8400
O4 N8 1.383(5)
O1W H1WA 0.8500
O1W H1WB 0.8498
O2W H2WA 0.9701
O2W H2WB 0.9851
N1 C1 1.339(6)
N1 C5 1.368(6)
N2 C6 1.304(6)
N3 C8 1.353(6)
N3 C12 1.362(6)
N4 C13 1.310(6)
N5 C15 1.347(6)
N5 C19 1.363(7)
N6 C20 1.305(6)
N7 C22 1.341(6)
N7 C26 1.352(6)
N8 C27 1.281(6)
N9 C29 1.164(6)
C1 H1 0.9500
C1 C2 1.390(7)
C2 H2 0.9500
C2 C3 1.383(8)
C3 H3 0.9500
C3 C4 1.375(7)
C4 H4A 0.9500
C4 C5 1.393(6)
C5 C6 1.458(6)
C6 C7 1.489(6)
C7 H7A 0.9800
C7 H7B 0.9800
C7 H7C 0.9800
C8 H8 0.9500
C8 C9 1.381(7)
C9 H9 0.9500
C9 C10 1.382(8)
C10 H10 0.9500
C10 C11 1.380(8)
C11 H11 0.9500
C11 C12 1.395(7)
C12 C13 1.458(6)
C13 C14 1.501(7)
C14 H14A 0.9800
C14 H14B 0.9800
C14 H14C 0.9800
C15 H15 0.9500
C15 C16 1.387(8)
C16 H16 0.9500
C16 C17 1.374(10)
C17 H17 0.9500
C17 C18 1.386(10)
C18 H18 0.9500
C18 C19 1.396(7)
C19 C20 1.449(7)
C20 C21 1.495(7)
C21 H21A 0.9800
C21 H21B 0.9800
C21 H21C 0.9800
C22 H22 0.9500
C22 C23 1.388(7)
C23 H23 0.9500
C23 C24 1.385(9)
C24 H24 0.9500
C24 C25 1.391(8)
C25 H25 0.9500
C25 C26 1.393(7)
C26 C27 1.477(6)
C27 C28 1.497(7)
C28 H28A 0.9800
C28 H28B 0.9800
C28 H28C 0.9800
S2 C30 1.567(11)
N10 C30 1.157(13)
S3 C31 1.794(18)
N11 C31 1.167(17)

loop_
_geom_torsion_atom_site_label_1
_geom_torsion_atom_site_label_2
_geom_torsion_atom_site_label_3
_geom_torsion_atom_site_label_4
_geom_torsion
Dy1 O1 N2 Fe1 -52.2(3)
Dy1 O1 N2 C6 121.0(3)
Dy1 O3 N4 Fe1 -50.6(4)
Dy1 O3 N4 C13 128.1(4)
Dy1 O2 N6 Fe1 -63.8(3)
Dy1 O2 N6 C20 115.4(3)
Dy1 N7 C22 C23 170.5(4)
Dy1 N7 C26 C25 -170.0(4)
Dy1 N7 C26 C27 10.1(5)
Dy1 N8 C27 C26 -16.5(6)
Dy1 N8 C27 C28 163.4(4)
Fe1 N1 C1 C2 -179.8(4)
Fe1 N1 C5 C4 -178.9(3)
Fe1 N1 C5 C6 -2.1(5)
Fe1 N2 C6 C5 2.6(5)
Fe1 N2 C6 C7 179.6(4)
Fe1 N3 C8 C9 -179.8(4)
Fe1 N3 C12 C11 179.4(4)
Fe1 N3 C12 C13 -3.3(6)
Fe1 N4 C13 C12 4.1(6)
Fe1 N4 C13 C14 -178.4(4)
Fe1 N5 C15 C16 177.0(4)
Fe1 N5 C19 C18 -177.4(4)
Fe1 N5 C19 C20 -0.6(5)
Fe1 N6 C20 C19 2.5(5)
Fe1 N6 C20 C21 179.8(4)
O1 N2 C6 C5 -170.8(3)
O1 N2 C6 C7 6.2(6)
O3 N4 C13 C12 -174.6(4)
O3 N4 C13 C14 2.9(7)
O2 N6 C20 C19 -176.7(3)
O2 N6 C20 C21 0.6(6)
O4 N8 C27 C26 177.3(4)
O4 N8 C27 C28 -2.8(7)
N1 C1 C2 C3 -0.7(9)
N1 C5 C6 N2 -0.2(5)
N1 C5 C6 C7 -177.2(4)
N3 C8 C9 C10 1.0(9)
N3 C12 C13 N4 -0.3(6)
N3 C12 C13 C14 -177.9(5)
N5 C15 C16 C17 -0.4(8)
N5 C19 C20 N6 -1.2(6)
N5 C19 C20 C21 -178.5(4)
N7 C22 C23 C24 -1.1(9)
N7 C26 C27 N8 3.1(6)
N7 C26 C27 C28 -176.8(5)
C1 N1 C5 C4 1.2(6)
C1 N1 C5 C6 178.0(4)
C1 C2 C3 C4 0.0(9)
C2 C3 C4 C5 1.3(8)
C3 C4 C5 N1 -1.9(7)
C3 C4 C5 C6 -178.4(4)
C4 C5 C6 N2 176.4(4)
C4 C5 C6 C7 -0.6(7)
C5 N1 C1 C2 0.1(8)
C8 N3 C12 C11 1.0(8)
C8 N3 C12 C13 178.3(5)
C8 C9 C10 C11 0.4(10)
C9 C10 C11 C12 -1.1(10)
C10 C11 C12 N3 0.4(9)
C10 C11 C12 C13 -176.6(6)
C11 C12 C13 N4 176.9(5)
C11 C12 C13 C14 -0.6(8)
C12 N3 C8 C9 -1.7(8)
C15 N5 C19 C18 0.6(7)
C15 N5 C19 C20 177.3(4)
C15 C16 C17 C18 1.3(8)
C16 C17 C18 C19 -1.2(8)
C17 C18 C19 N5 0.3(8)
C17 C18 C19 C20 -176.1(5)
C18 C19 C20 N6 175.6(4)
C18 C19 C20 C21 -1.8(7)
C19 N5 C15 C16 -0.6(7)
C22 N7 C26 C25 1.9(7)
C22 N7 C26 C27 -178.0(4)
C22 C23 C24 C25 2.6(10)
C23 C24 C25 C26 -2.0(9)
C24 C25 C26 N7 -0.3(8)
C24 C25 C26 C27 179.6(5)
C25 C26 C27 N8 -176.8(5)
C25 C26 C27 C28 3.3(8)
C26 N7 C22 C23 -1.2(8)
